data_7236558
loop_
_publ_author_name
'Gong, Le Le'
'Yao, Wan Ting'
'Liu, Zhi Qiang'
'Zheng, An Min'
'Li, Jian Qiang'
'Feng, Xue Feng'
'Ma, Lu Fang'
'Yan, Chang Sheng'
'Luo, Ming Biao'
'Luo, Feng'

_publ_section_title
;
 Photoswitching storage of guest molecules in metal--organic framework for
 photoswitchable catalysis: exceptional product, ultrahigh photocontrol,
 and photomodulated size selectivity
;
_journal_issue 17
_journal_name_full 'Journal of Materials Chemistry A'
_journal_page_first 7961
_journal_paper_doi 10.1039/C7TA01388D
_journal_volume 5
_journal_year 2017
_chemical_formula_sum 'C12 H10 N2 O4'
_chemical_formula_weight 246.22
_space_group_IT_number 2
_space_group_name_Hall '-P 1'
_space_group_name_H-M_alt 'P -1'
_symmetry_cell_setting triclinic
_symmetry_space_group_name_H-M 'P -1'
_atom_sites_solution_hydrogens geom
_atom_sites_solution_primary direct
_atom_sites_solution_secondary difmap
_audit_creation_method SHELXL-97
_audit_update_record
;
2016-10-18 deposited with the CCDC.
2017-03-25 downloaded from the CCDC.
;
_cell_angle_alpha 103.934(8)
_cell_angle_beta 96.959(9)
_cell_angle_gamma 91.161(9)
_cell_formula_units_Z 2
_cell_length_a 4.0497(19)
_cell_length_b 10.774(5)
_cell_length_c 13.882(6)
_cell_measurement_reflns_used 1243
_cell_measurement_temperature 296(2)
_cell_measurement_theta_max 26.07
_cell_measurement_theta_min 3.19
_cell_volume 582.8(5)
_computing_cell_refinement 'Bruker SMART'
_computing_data_collection 'Bruker SMART'
_computing_data_reduction 'Bruker SAINT'
_computing_molecular_graphics 'Bruker SHELXTL'
_computing_publication_material 'Bruker SHELXTL'
_computing_structure_refinement 'SHELXL-97 (Sheldrick, 1997)'
_computing_structure_solution 'SHELXS-97 (Sheldrick, 1990)'
_diffrn_ambient_temperature 296(2)
_diffrn_measured_fraction_theta_full 0.999
_diffrn_measured_fraction_theta_max 0.999
_diffrn_measurement_device_type 'CCD area detector'
_diffrn_measurement_method 'phi and omega scans'
_diffrn_radiation_monochromator graphite
_diffrn_radiation_source 'fine-focus sealed tube'
_diffrn_radiation_type MoK\a
_diffrn_radiation_wavelength 0.71073
_diffrn_reflns_av_R_equivalents 0.3053
_diffrn_reflns_av_sigmaI/netI 0.6399
_diffrn_reflns_limit_h_max 4
_diffrn_reflns_limit_h_min -4
_diffrn_reflns_limit_k_max 12
_diffrn_reflns_limit_k_min -12
_diffrn_reflns_limit_l_max 15
_diffrn_reflns_limit_l_min -16
_diffrn_reflns_number 6102
_diffrn_reflns_theta_full 24.99
_diffrn_reflns_theta_max 24.99
_diffrn_reflns_theta_min 1.52
_exptl_absorpt_coefficient_mu 0.108
_exptl_absorpt_correction_T_max 0.9809
_exptl_absorpt_correction_T_min 0.9788
_exptl_absorpt_correction_type multi-scan
_exptl_crystal_colour Yellow
_exptl_crystal_density_diffrn 1.403
_exptl_crystal_density_method 'not measured'
_exptl_crystal_description Block
_exptl_crystal_F_000 256
_exptl_crystal_size_max 0.20
_exptl_crystal_size_mid 0.20
_exptl_crystal_size_min 0.18
_refine_diff_density_max 0.427
_refine_diff_density_min -0.386
_refine_diff_density_rms 0.112
_refine_ls_extinction_method none
_refine_ls_goodness_of_fit_ref 1.074
_refine_ls_hydrogen_treatment refU
_refine_ls_matrix_type full
_refine_ls_number_parameters 168
_refine_ls_number_reflns 2051
_refine_ls_number_restraints 0
_refine_ls_restrained_S_all 1.074
_refine_ls_R_factor_all 0.3788
_refine_ls_R_factor_gt 0.1114
_refine_ls_shift/su_max 0.000
_refine_ls_shift/su_mean 0.000
_refine_ls_structure_factor_coef Fsqd
_refine_ls_weighting_details 'calc w=1/[\s^2^(Fo^2^)+(0.0702P)^2^+0.0000P] where P=(Fo^2^+2Fc^2^)/3'
_refine_ls_weighting_scheme calc
_refine_ls_wR_factor_gt 0.2049
_refine_ls_wR_factor_ref 0.2493
_reflns_number_gt 803
_reflns_number_total 2051
_reflns_threshold_expression >2sigma(I)
_cod_data_source_file c7ta01388d2.cif
_cod_data_source_block 6
_cod_depositor_comments
;
The following automatic conversions were performed:

data item '_exptl_absorpt_correction_type' value 'Multi-scan' was
changed to 'multi-scan' in accordance with the
/home/saulius/struct/COD-crude-data/automatic-downloads/DataCite-retrospective/RSC/depositions/lib/dictionaries/cif_core.dic
dictionary named 'cif_core.dic' version 2.4.2 last updated on
2011-04-26.

data item '_refine_ls_hydrogen_treatment' value 'refu' was changed to
'refU' in accordance with the
/home/saulius/struct/COD-crude-data/automatic-downloads/DataCite-retrospective/RSC/depositions/lib/dictionaries/cif_core.dic
dictionary named 'cif_core.dic' version 2.4.2 last updated on
2011-04-26.

data item '_symmetry_cell_setting' value 'Triclinic' was changed to
'triclinic' in accordance with the
/home/saulius/struct/COD-crude-data/automatic-downloads/DataCite-retrospective/RSC/depositions/lib/dictionaries/cif_core.dic
dictionary named 'cif_core.dic' version 2.4.2 last updated on
2011-04-26.

Automatic conversion script
Id: cif_fix_values 6909 2019-04-08 15:41:33Z antanas 
;
_cod_original_sg_symbol_H-M P-1
_cod_database_code 7236558

loop_
_symmetry_equiv_pos_as_xyz
'x, y, z'
'-x, -y, -z'

loop_
_atom_site_label
_atom_site_type_symbol
_atom_site_fract_x
_atom_site_fract_y
_atom_site_fract_z
_atom_site_U_iso_or_equiv
_atom_site_adp_type
_atom_site_occupancy
_atom_site_symmetry_multiplicity
_atom_site_calc_flag
_atom_site_refinement_flags
C1 C -0.1150(16) 0.6768(4) 0.1760(4) 0.0514(15) Uani 1 1 d .
C2 C 0.0743(14) 0.7920(3) 0.5450(3) 0.0455(13) Uani 1 1 d .
C3 C 0.0077(15) 0.7551(3) 0.2684(3) 0.0489(14) Uani 1 1 d .
H3 H 0.1329 0.8302 0.2734 0.059 Uiso 1 1 calc R
C4 C 0.0863(14) 0.8021(3) 0.4497(3) 0.0467(14) Uani 1 1 d .
C5 C -0.2492(15) 0.6042(4) 0.3432(4) 0.0500(15) Uani 1 1 d .
H5 H -0.2987 0.5792 0.3997 0.060 Uiso 1 1 calc R
C6 C -0.2939(16) 0.5632(4) 0.1649(4) 0.0556(15) Uani 1 1 d .
H6 H -0.3670 0.5113 0.1017 0.067 Uiso 1 1 calc R
C7 C 0.2680(15) 0.8861(4) 0.6288(3) 0.0505(14) Uani 1 1 d .
C8 C -0.0612(14) 0.7184(3) 0.3548(3) 0.0461(13) Uani 1 1 d .
C9 C 0.440(2) 0.9336(4) 0.8044(4) 0.0691(19) Uani 1 1 d .
H9A H 0.3195 1.0074 0.8333 0.083 Uiso 1 1 calc R
H9B H 0.6463 0.9639 0.7869 0.083 Uiso 1 1 calc R
C10 C -0.3618(18) 0.5284(4) 0.2501(4) 0.0609(17) Uani 1 1 d .
H10 H -0.4855 0.4526 0.2442 0.073 Uiso 1 1 calc R
C11 C -0.1126(15) 0.6932(4) 0.5719(3) 0.0479(13) Uani 1 1 d .
C12 C 0.513(3) 0.8558(7) 0.8775(5) 0.113(4) Uani 1 1 d .
H12A H 0.3084 0.8181 0.8888 0.169 Uiso 1 1 calc R
H12B H 0.6205 0.9092 0.9394 0.169 Uiso 1 1 calc R
H12C H 0.6562 0.7893 0.8520 0.169 Uiso 1 1 calc R
H1M H 0.260(17) 0.875(5) 0.442(4) 0.076(17) Uiso 1 1 d .
N1 N -0.2669(17) 0.6172(4) 0.5954(4) 0.0712(16) Uani 1 1 d .
N2 N -0.0417(16) 0.7139(4) 0.0848(3) 0.0661(16) Uani 1 1 d .
O1 O 0.4322(13) 0.9754(3) 0.6198(3) 0.0704(13) Uani 1 1 d .
O2 O 0.2412(12) 0.8563(3) 0.7157(2) 0.0607(12) Uani 1 1 d .
O3 O 0.1240(19) 0.8133(4) 0.0949(3) 0.104(2) Uani 1 1 d .
O4 O -0.1434(18) 0.6450(4) 0.0039(3) 0.096(2) Uani 1 1 d .

loop_
_atom_site_aniso_label
_atom_site_aniso_U_11
_atom_site_aniso_U_22
_atom_site_aniso_U_33
_atom_site_aniso_U_23
_atom_site_aniso_U_13
_atom_site_aniso_U_12
C1 0.069(4) 0.0420(17) 0.043(3) 0.0099(18) 0.007(3) 0.002(3)
C2 0.058(4) 0.0386(16) 0.042(3) 0.0130(17) 0.008(3) 0.001(2)
C3 0.068(4) 0.0375(15) 0.042(3) 0.0131(16) 0.007(3) -0.002(2)
C4 0.063(4) 0.0398(16) 0.041(3) 0.0155(17) 0.009(3) -0.002(2)
C5 0.066(4) 0.0434(17) 0.042(2) 0.0137(18) 0.008(3) -0.009(3)
C6 0.066(4) 0.0481(19) 0.048(3) 0.0061(19) 0.002(3) -0.011(3)
C7 0.070(4) 0.0406(18) 0.042(3) 0.0135(17) 0.006(3) -0.003(3)
C8 0.062(4) 0.0370(15) 0.040(3) 0.0138(17) 0.005(3) -0.001(2)
C9 0.097(6) 0.058(2) 0.044(3) 0.006(2) -0.004(4) -0.022(3)
C10 0.085(5) 0.0459(18) 0.052(3) 0.0145(19) 0.006(4) -0.017(3)
C11 0.065(4) 0.0460(19) 0.034(2) 0.0134(18) 0.007(3) -0.005(3)
C12 0.161(11) 0.106(4) 0.064(5) 0.032(4) -0.032(6) -0.018(6)
N1 0.097(5) 0.064(2) 0.056(3) 0.023(2) 0.012(3) -0.019(3)
N2 0.101(5) 0.0537(18) 0.041(2) 0.0103(17) 0.005(3) 0.002(3)
O1 0.106(4) 0.0540(16) 0.051(2) 0.0167(15) 0.007(3) -0.026(2)
O2 0.089(3) 0.0590(16) 0.0337(19) 0.0129(14) 0.005(2) -0.019(2)
O3 0.173(6) 0.088(3) 0.049(2) 0.023(2) 0.007(4) -0.060(4)
O4 0.170(6) 0.073(2) 0.033(2) 0.0048(16) -0.007(3) -0.030(3)

loop_
_atom_type_symbol
_atom_type_description
_atom_type_scat_dispersion_real
_atom_type_scat_dispersion_imag
_atom_type_scat_source
C C 0.0033 0.0016 'International Tables Vol C Tables 4.2.6.8 and 6.1.1.4'
H H 0.0000 0.0000 'International Tables Vol C Tables 4.2.6.8 and 6.1.1.4'
N N 0.0061 0.0033 'International Tables Vol C Tables 4.2.6.8 and 6.1.1.4'
O O 0.0106 0.0060 'International Tables Vol C Tables 4.2.6.8 and 6.1.1.4'

loop_
_geom_angle_atom_site_label_1
_geom_angle_atom_site_label_2
_geom_angle_atom_site_label_3
_geom_angle
C6 C1 C3 122.9(5)
C6 C1 N2 118.2(5)
C3 C1 N2 118.9(5)
C4 C2 C11 124.7(4)
C4 C2 C7 119.3(4)
C11 C2 C7 115.9(4)
C1 C3 C8 118.4(5)
C1 C3 H3 120.8
C8 C3 H3 120.8
C2 C4 C8 130.2(4)
C2 C4 H1M 115(3)
C8 C4 H1M 114(3)
C10 C5 C8 121.2(4)
C10 C5 H5 119.4
C8 C5 H5 119.4
C1 C6 C10 118.2(5)
C1 C6 H6 120.9
C10 C6 H6 120.9
O1 C7 O2 124.8(5)
O1 C7 C2 124.5(4)
O2 C7 C2 110.7(4)
C5 C8 C3 118.5(5)
C5 C8 C4 125.7(4)
C3 C8 C4 115.8(4)
O2 C9 C12 109.2(5)
O2 C9 H9A 109.8
C12 C9 H9A 109.8
O2 C9 H9B 109.8
C12 C9 H9B 109.8
H9A C9 H9B 108.3
C5 C10 C6 120.7(5)
C5 C10 H10 119.6
C6 C10 H10 119.6
N1 C11 C2 177.8(5)
C9 C12 H12A 109.5
C9 C12 H12B 109.5
H12A C12 H12B 109.5
C9 C12 H12C 109.5
H12A C12 H12C 109.5
H12B C12 H12C 109.5
O4 N2 O3 122.8(5)
O4 N2 C1 119.2(5)
O3 N2 C1 118.0(5)
C7 O2 C9 117.4(4)

loop_
_geom_bond_atom_site_label_1
_geom_bond_atom_site_label_2
_geom_bond_distance
C1 C6 1.376(8)
C1 C3 1.383(7)
C1 N2 1.478(6)
C2 C4 1.360(6)
C2 C11 1.440(7)
C2 C7 1.475(7)
C3 C8 1.405(6)
C3 H3 0.9300
C4 C8 1.457(6)
C4 H1M 1.08(7)
C5 C10 1.371(7)
C5 C8 1.399(7)
C5 H5 0.9300
C6 C10 1.379(7)
C6 H6 0.9300
C7 O1 1.199(7)
C7 O2 1.336(5)
C9 O2 1.448(6)
C9 C12 1.471(7)
C9 H9A 0.9700
C9 H9B 0.9700
C10 H10 0.9300
C11 N1 1.150(7)
C12 H12A 0.9600
C12 H12B 0.9600
C12 H12C 0.9600
N2 O4 1.207(6)
N2 O3 1.221(8)

loop_
_geom_torsion_atom_site_label_1
_geom_torsion_atom_site_label_2
_geom_torsion_atom_site_label_3
_geom_torsion_atom_site_label_4
_geom_torsion
C6 C1 C3 C8 -1.7(8)
N2 C1 C3 C8 -179.5(4)
C11 C2 C4 C8 -3.4(8)
C7 C2 C4 C8 175.5(5)
C3 C1 C6 C10 2.1(8)
N2 C1 C6 C10 179.9(5)
C4 C2 C7 O1 2.3(7)
C11 C2 C7 O1 -178.7(5)
C4 C2 C7 O2 -176.3(4)
C11 C2 C7 O2 2.7(6)
C10 C5 C8 C3 0.7(7)
C10 C5 C8 C4 -176.3(5)
C1 C3 C8 C5 0.3(7)
C1 C3 C8 C4 177.6(4)
C2 C4 C8 C5 -1.2(9)
C2 C4 C8 C3 -178.3(4)
C8 C5 C10 C6 -0.3(8)
C1 C6 C10 C5 -1.0(8)
C4 C2 C11 N1 -126(14)
C7 C2 C11 N1 55(14)
C6 C1 N2 O4 0.9(8)
C3 C1 N2 O4 178.8(6)
C6 C1 N2 O3 -178.3(6)
C3 C1 N2 O3 -0.4(8)
O1 C7 O2 C9 -3.6(7)
C2 C7 O2 C9 174.9(5)
C12 C9 O2 C7 -151.9(7)
